data_1532681
loop_
_publ_author_name
'Laitinen, R.'
'Niinisto, L.'
'Steudel, R.'

_publ_section_title
;
 Structural studies on the sulfur-selenium binary system
;
_journal_name_full 'Acta Chemica Scandinavica, Series A: (28,1974-)'
_journal_page_first 737
_journal_page_last 747
_journal_volume 33
_journal_year 1979
_chemical_formula_sum 'S6 Se2'
_space_group_IT_number 13
_symmetry_space_group_name_Hall '-P 2yc'
_symmetry_space_group_name_H-M 'P 1 2/c 1'
_cell_angle_alpha 90
_cell_angle_beta 124.28
_cell_angle_gamma 90
_cell_formula_units_Z 4
_cell_length_a 8.596
_cell_length_b 13.374
_cell_length_c 9.392
_cell_volume 892.177
_citation_journal_id_ASTM ACAPCT
_cod_data_source_file Laitinen_ACAPCT_1979_283.cif
_cod_data_source_block S6Se2
_cod_original_cell_volume 892.1768
_cod_database_code 1532681

loop_
_symmetry_equiv_pos_as_xyz
x,y,z
-x,y,-z+1/2
-x,-y,-z
x,-y,z-1/2

loop_
_atom_site_label
_atom_site_type_symbol
_atom_site_fract_x
_atom_site_fract_y
_atom_site_fract_z
_atom_site_occupancy
_atom_site_U_iso_or_equiv
Se4 Se 0.5827 0.6794 0.3865 0.25 0.0
Se3 Se 0.7511 0.4444 0.5455 0.63 0.0
S1 S 0.6596 0.3402 0.3274 0.82 0.0
Se2 Se 0.8166 0.583 0.4727 0.15 0.0
S6 S 0.2463 0.0361 0.2126 0.7 0.0
S3 S 0.7511 0.4444 0.5455 0.37 0.0
S2 S 0.8166 0.583 0.4727 0.85 0.0
S7 S 0.3175 0.896 0.3533 0.9 0.0
Se5 Se 0.082 0.7948 0.1948 0.35 0.0
S5 S 0.082 0.7948 0.1948 0.65 0.0
Se8 Se 0.1517 0.1339 0.3313 0.04 0.0
S8 S 0.1517 0.1339 0.3313 0.96 0.0
S4 S 0.5827 0.6794 0.3865 0.75 0.0
Se6 Se 0.2463 0.0361 0.2126 0.3 0.0
Se1 Se 0.6596 0.3402 0.3274 0.18 0.0
Se7 Se 0.3175 0.896 0.3533 0.1 0.0
